data_4075580
loop_
_publ_author_name
'Wang, Jian-Qiang'
'Herberhold, Max'
'Jin, Guo-Xin'

_publ_section_title
;
 Formation of Cup-Shaped Metallic Clusters via B&#x2212;H Activation at
 the B(3)/B(6) Site of anortho-Carborane-1,2-dichalcogenolato Ligand
;
_journal_issue 14
_journal_name_full Organometallics
_journal_page_first 3508
_journal_paper_doi 10.1021/om060381a
_journal_volume 25
_journal_year 2006
_chemical_formula_sum 'C20 H38 B10 Ir2 O2 Se2'
_chemical_formula_weight 960.92
_chemical_name_systematic
; 
 ? 
;
_space_group_IT_number 13
_symmetry_cell_setting monoclinic
_symmetry_space_group_name_Hall '-P 2yc'
_symmetry_space_group_name_H-M 'P 1 2/c 1'
_atom_sites_solution_hydrogens geom
_atom_sites_solution_primary direct
_atom_sites_solution_secondary difmap
_audit_creation_method SHELXL-97
_cell_angle_alpha 90.00
_cell_angle_beta 107.713(6)
_cell_angle_gamma 90.00
_cell_formula_units_Z 4
_cell_length_a 18.289(8)
_cell_length_b 12.197(5)
_cell_length_c 12.852(6)
_cell_measurement_reflns_used 895
_cell_measurement_temperature 293(2)
_cell_measurement_theta_max 27.019
_cell_measurement_theta_min 2.338
_cell_volume 2731(2)
_computing_cell_refinement 'Bruker SMART'
_computing_data_collection 'Bruker SMART'
_computing_data_reduction 'Bruker SHELXTL'
_computing_molecular_graphics 'Bruker SHELXTL'
_computing_publication_material 'Bruker SHELXTL'
_computing_structure_refinement 'SHELXL-97 (Sheldrick, 1997)'
_computing_structure_solution 'SHELXS-97 (Sheldrick, 1990)'
_diffrn_ambient_temperature 293(2)
_diffrn_measured_fraction_theta_full 0.996
_diffrn_measured_fraction_theta_max 0.996
_diffrn_measurement_device_type 'CCD area detector'
_diffrn_measurement_method 'phi and omega scans'
_diffrn_radiation_monochromator graphite
_diffrn_radiation_source 'fine-focus sealed tube'
_diffrn_radiation_type MoK\a
_diffrn_radiation_wavelength 0.71073
_diffrn_reflns_av_R_equivalents 0.0740
_diffrn_reflns_av_sigmaI/netI 0.0863
_diffrn_reflns_limit_h_max 19
_diffrn_reflns_limit_h_min -21
_diffrn_reflns_limit_k_max 14
_diffrn_reflns_limit_k_min -13
_diffrn_reflns_limit_l_max 15
_diffrn_reflns_limit_l_min -14
_diffrn_reflns_number 13332
_diffrn_reflns_theta_full 25.01
_diffrn_reflns_theta_max 25.01
_diffrn_reflns_theta_min 1.67
_exptl_absorpt_coefficient_mu 12.421
_exptl_absorpt_correction_T_max 0.2573
_exptl_absorpt_correction_T_min 0.1473
_exptl_absorpt_correction_type multi-scan
_exptl_absorpt_process_details sadabs
_exptl_crystal_colour violet
_exptl_crystal_density_diffrn 2.337
_exptl_crystal_density_method 'not measured'
_exptl_crystal_description block
_exptl_crystal_F_000 1784
_exptl_crystal_size_max 0.25
_exptl_crystal_size_mid 0.20
_exptl_crystal_size_min 0.15
_refine_diff_density_max 3.328
_refine_diff_density_min -2.212
_refine_diff_density_rms 0.290
_refine_ls_extinction_coef 0.0075(3)
_refine_ls_extinction_expression Fc^*^=kFc[1+0.001xFc^2^\l^3^/sin(2\q)]^-1/4^
_refine_ls_extinction_method SHELXL
_refine_ls_goodness_of_fit_ref 1.149
_refine_ls_hydrogen_treatment refall
_refine_ls_matrix_type full
_refine_ls_number_parameters 289
_refine_ls_number_reflns 4798
_refine_ls_number_restraints 6
_refine_ls_restrained_S_all 1.148
_refine_ls_R_factor_all 0.0673
_refine_ls_R_factor_gt 0.0513
_refine_ls_shift/su_max 0.001
_refine_ls_shift/su_mean 0.000
_refine_ls_structure_factor_coef Fsqd
_refine_ls_weighting_details 'calc w=1/[\s^2^(Fo^2^)+(0.0382P)^2^+25.0342P] where P=(Fo^2^+2Fc^2^)/3'
_refine_ls_weighting_scheme calc
_refine_ls_wR_factor_gt 0.1321
_refine_ls_wR_factor_ref 0.1388
_reflns_number_gt 3762
_reflns_number_total 4798
_reflns_threshold_expression >2sigma(I)
_cod_data_source_file om060381asi20060503_041753.cif
_cod_data_source_block f41010a
_cod_depositor_comments
;
The following automatic conversions were performed:

'_symmetry_cell_setting' value 'Monoclinic' changed to 'monoclinic'
according to /home/saulius/struct/CIF-dictionaries/cif_core.dic
dictionary named 'cif_core.dic' version 2.4.1 from 2010-06-29.

Automatic conversion script
Id: cif_fix_values 1715 2011-07-08 13:25:40Z adriana 
;
_cod_original_sg_symbol_H-M P2/c
_cod_database_code 4075580

loop_
_symmetry_equiv_pos_as_xyz
'x, y, z'
'-x, y, -z+1/2'
'-x, -y, -z'
'x, -y, z-1/2'

loop_
_atom_site_label
_atom_site_type_symbol
_atom_site_fract_x
_atom_site_fract_y
_atom_site_fract_z
_atom_site_U_iso_or_equiv
_atom_site_adp_type
_atom_site_occupancy
_atom_site_symmetry_multiplicity
_atom_site_calc_flag
_atom_site_refinement_flags
Ir1 Ir 0.41699(3) 0.43139(4) 0.21587(4) 0.0254(2) Uani 1 1 d .
O1 O 0.6466(5) 0.2213(7) 0.3147(8) 0.032(2) Uani 1 1 d .
Se1 Se 0.50143(7) 0.33115(10) 0.37948(10) 0.0220(3) Uani 1 1 d .
C1 C 0.5020(6) 0.1865(10) 0.3144(11) 0.020(3) Uani 1 1 d U
C2 C 0.7079(9) 0.2061(13) 0.2693(16) 0.048(5) Uani 1 1 d .
H2A H 0.7457 0.2624 0.2957 0.072 Uiso 1 1 calc R
H2B H 0.6883 0.2101 0.1911 0.072 Uiso 1 1 calc R
H2C H 0.7309 0.1356 0.2903 0.072 Uiso 1 1 calc R
C3 C 0.3866(8) 0.5576(11) 0.1015(12) 0.034(4) Uani 1 1 d .
H3A H 0.4178 0.5606 0.0517 0.041 Uiso 1 1 calc R
C4 C 0.3300(8) 0.4780(12) 0.0748(12) 0.036(4) Uani 1 1 d .
H4A H 0.3296 0.4351 0.0102 0.043 Uiso 1 1 calc R
C5 C 0.2545(9) 0.4867(15) 0.0910(16) 0.053(5) Uani 1 1 d .
H5A H 0.2289 0.4162 0.0765 0.064 Uiso 1 1 calc R
H5B H 0.2236 0.5392 0.0394 0.064 Uiso 1 1 calc R
C6 C 0.2600(10) 0.5222(15) 0.2048(16) 0.053(5) Uani 1 1 d .
H6A H 0.2183 0.4895 0.2259 0.064 Uiso 1 1 calc R
H6B H 0.2545 0.6012 0.2062 0.064 Uiso 1 1 calc R
C7 C 0.3365(9) 0.4890(12) 0.2869(13) 0.037(4) Uani 1 1 d .
H7A H 0.3309 0.4424 0.3462 0.045 Uiso 1 1 calc R
C8 C 0.3980(9) 0.5573(13) 0.3179(15) 0.045(4) Uani 1 1 d .
H8A H 0.4287 0.5512 0.3948 0.054 Uiso 1 1 calc R
C9 C 0.3997(11) 0.6641(12) 0.2700(16) 0.054(5) Uani 1 1 d .
H9A H 0.4516 0.6927 0.2974 0.065 Uiso 1 1 calc R
H9B H 0.3667 0.7129 0.2951 0.065 Uiso 1 1 calc R
C10 C 0.37564(3) 0.66760(4) 0.14883(4) 0.060(6) Uani 1 1 d .
H10A H 0.4056 0.7225 0.1253 0.072 Uiso 1 1 calc R
H10B H 0.3220 0.6886 0.1215 0.072 Uiso 1 1 calc R
B1 B 0.58643(3) 0.14945(4) 0.28719(4) 0.022(3) Uani 1 1 d R
B2 B 0.55220(3) 0.07808(4) 0.38719(4) 0.033(4) Uani 1 1 d R
H2 H 0.5843 0.0787 0.4748 0.039 Uiso 1 1 calc R
B3 B 0.58298(3) 0.00597(4) 0.28674(4) 0.033(4) Uani 1 1 d R
H3 H 0.6363 -0.0424 0.3096 0.040 Uiso 1 1 calc R
B4 B 0.50041(3) -0.03804(4) 0.32127(4) 0.038(4) Uani 1 1 d R
H4 H 0.5000 -0.1142 0.3670 0.045 Uiso 1 1 calc R
B5 B 0.45077(3) 0.08128(4) 0.34021(4) 0.034(4) Uani 1 1 d R
H5 H 0.4186 0.0854 0.3998 0.041 Uiso 1 1 calc R
Ir2 Ir 0.08268(3) -0.03347(4) 0.29642(4) 0.0224(2) Uani 1 1 d R
O2 O 0.14727(3) 0.18161(4) 0.33750(4) 0.041(3) Uani 1 1 d R
Se2 Se 0.01008(3) 0.06791(4) 0.12688(4) 0.0212(3) Uani 1 1 d R
C11 C 0.00885(3) 0.21272(4) 0.19095(4) 0.026(3) Uani 1 1 d R
C12 C 0.20006(3) 0.19481(4) 0.43870(4) 0.061(5) Uani 1 1 d R
H12A H 0.2389 0.1393 0.4498 0.091 Uiso 1 1 calc R
H12B H 0.1748 0.1885 0.4939 0.091 Uiso 1 1 calc R
H12C H 0.2234 0.2659 0.4431 0.091 Uiso 1 1 calc R
C13 C 0.1556(8) -0.0898(13) 0.4454(12) 0.037(4) Uani 1 1 d .
H13A H 0.1508 -0.0504 0.5094 0.044 Uiso 1 1 calc R
C14 C 0.0985(8) -0.1688(12) 0.4035(12) 0.034(4) Uani 1 1 d .
H14A H 0.0604 -0.1739 0.4430 0.041 Uiso 1 1 calc R
C15 C 0.1118(11) -0.2730(14) 0.3536(16) 0.053(5) Uani 1 1 d .
H15A H 0.1621 -0.3005 0.3944 0.064 Uiso 1 1 calc R
H15B H 0.0742 -0.3261 0.3608 0.064 Uiso 1 1 calc R
C16 C 0.1079(12) -0.2662(14) 0.2446(19) 0.065(6) Uani 1 1 d .
H16A H 0.0594 -0.2978 0.2017 0.078 Uiso 1 1 calc R
H16B H 0.1484 -0.3115 0.2334 0.078 Uiso 1 1 calc R
C17 C 0.1146(9) -0.1508(12) 0.1986(13) 0.039(4) Uani 1 1 d .
H17A H 0.0900 -0.1425 0.1198 0.047 Uiso 1 1 calc R
C18 C 0.1768(8) -0.0825(13) 0.2432(13) 0.037(4) Uani 1 1 d .
H18A H 0.1878 -0.0323 0.1903 0.045 Uiso 1 1 calc R
C19 C 0.2455(10) -0.116(2) 0.3324(16) 0.070(6) Uani 1 1 d .
H19A H 0.2884 -0.0703 0.3299 0.084 Uiso 1 1 calc R
H19B H 0.2581 -0.1911 0.3200 0.084 Uiso 1 1 calc R
C20 C 0.2362(4) -0.1077(6) 0.4454(6) 0.059(5) Uani 1 1 d .
H20A H 0.2553 -0.1746 0.4851 0.071 Uiso 1 1 calc R
H20B H 0.2676 -0.0476 0.4842 0.071 Uiso 1 1 calc R
B6 B 0.0870(4) 0.2534(6) 0.3059(6) 0.032(4) Uani 1 1 d R
B7 B 0.0619(4) 0.3203(6) 0.1727(6) 0.037(4) Uani 1 1 d R
H7 H 0.1001 0.3185 0.1212 0.044 Uiso 1 1 calc R
B8 B 0.0071(4) 0.4372(6) 0.1841(6) 0.045(5) Uani 1 1 d R
H8 H 0.0116 0.5139 0.1414 0.054 Uiso 1 1 calc R
B9 B -0.0386(4) 0.3178(6) 0.1117(6) 0.031(4) Uani 1 1 d R
H9 H -0.0627 0.3129 0.0224 0.037 Uiso 1 1 calc R
B10 B -0.0828(4) 0.3945(6) 0.1977(6) 0.046(5) Uani 1 1 d R
H10 H -0.1354 0.4432 0.1645 0.056 Uiso 1 1 calc R

loop_
_atom_site_aniso_label
_atom_site_aniso_U_11
_atom_site_aniso_U_22
_atom_site_aniso_U_33
_atom_site_aniso_U_23
_atom_site_aniso_U_13
_atom_site_aniso_U_12
Ir1 0.0181(3) 0.0265(4) 0.0337(4) 0.0020(2) 0.0112(2) 0.0095(2)
O1 0.017(5) 0.027(5) 0.056(6) 0.001(5) 0.016(4) 0.003(4)
Se1 0.0173(7) 0.0221(7) 0.0299(7) -0.0011(5) 0.0120(5) -0.0005(5)
C1 0.002(6) 0.021(7) 0.039(7) -0.002(5) 0.007(5) 0.002(5)
C2 0.023(9) 0.041(10) 0.093(14) 0.006(9) 0.036(9) 0.004(7)
C3 0.026(8) 0.030(8) 0.040(8) 0.017(7) 0.002(6) 0.004(6)
C4 0.026(8) 0.038(9) 0.038(8) 0.002(7) 0.000(7) 0.003(7)
C5 0.020(9) 0.059(12) 0.069(12) 0.009(10) -0.004(8) 0.007(8)
C6 0.029(9) 0.048(11) 0.078(13) 0.000(9) 0.009(9) 0.007(8)
C7 0.036(9) 0.029(8) 0.053(10) 0.003(7) 0.023(7) 0.013(7)
C8 0.020(8) 0.048(10) 0.066(11) -0.030(9) 0.014(7) 0.008(7)
C9 0.049(11) 0.015(8) 0.093(14) -0.010(8) 0.015(10) 0.018(7)
C10 0.033(10) 0.027(9) 0.118(18) 0.013(10) 0.021(10) 0.006(7)
B1 0.007(7) 0.030(9) 0.030(8) -0.003(7) 0.007(6) 0.003(6)
B2 0.025(9) 0.024(9) 0.059(11) 0.021(8) 0.027(8) 0.006(7)
B3 0.021(8) 0.018(8) 0.059(11) -0.004(7) 0.009(8) 0.006(6)
B4 0.024(9) 0.022(9) 0.067(13) 0.004(8) 0.015(8) -0.002(7)
B5 0.028(10) 0.021(9) 0.059(12) 0.004(8) 0.022(8) -0.004(7)
Ir2 0.0120(3) 0.0237(3) 0.0329(3) 0.0017(2) 0.0092(2) 0.0065(2)
O2 0.021(6) 0.044(7) 0.052(7) 0.001(5) 0.003(5) -0.001(5)
Se2 0.0173(7) 0.0182(7) 0.0311(7) -0.0012(5) 0.0118(5) -0.0006(5)
C11 0.019(7) 0.019(7) 0.042(8) -0.010(6) 0.014(6) 0.002(5)
C12 0.029(10) 0.080(14) 0.068(13) -0.012(10) 0.007(9) -0.018(9)
C13 0.025(8) 0.048(10) 0.032(8) 0.009(7) 0.002(6) 0.018(7)
C14 0.023(8) 0.037(9) 0.041(8) 0.022(7) 0.009(6) 0.008(6)
C15 0.045(11) 0.039(11) 0.074(13) 0.012(9) 0.016(10) 0.003(8)
C16 0.065(14) 0.034(10) 0.114(18) -0.013(11) 0.053(13) 0.001(9)
C17 0.046(10) 0.036(9) 0.040(9) -0.009(7) 0.021(7) 0.014(7)
C18 0.027(9) 0.041(9) 0.052(10) 0.015(7) 0.024(7) 0.013(7)
C19 0.028(10) 0.116(18) 0.065(13) 0.027(12) 0.013(9) 0.013(11)
C20 0.032(10) 0.080(14) 0.065(12) 0.006(10) 0.011(9) 0.007(9)
B6 0.031(9) 0.032(10) 0.038(9) -0.016(7) 0.018(8) -0.017(7)
B7 0.034(10) 0.026(9) 0.061(12) 0.003(8) 0.030(9) -0.004(7)
B8 0.085(16) 0.015(9) 0.047(11) 0.010(8) 0.038(11) -0.001(9)
B9 0.027(9) 0.020(8) 0.046(10) 0.010(7) 0.010(7) 0.003(7)
B10 0.066(14) 0.026(10) 0.058(12) 0.013(9) 0.035(11) 0.017(9)

loop_
_atom_type_symbol
_atom_type_description
_atom_type_scat_dispersion_real
_atom_type_scat_dispersion_imag
_atom_type_scat_source
C C 0.0033 0.0016 'International Tables Vol C Tables 4.2.6.8 and 6.1.1.4'
H H 0.0000 0.0000 'International Tables Vol C Tables 4.2.6.8 and 6.1.1.4'
B B 0.0013 0.0007 'International Tables Vol C Tables 4.2.6.8 and 6.1.1.4'
Se Se -0.0929 2.2259 'International Tables Vol C Tables 4.2.6.8 and 6.1.1.4'
Ir Ir -1.4442 7.9887 'International Tables Vol C Tables 4.2.6.8 and 6.1.1.4'
O O 0.0106 0.0060 'International Tables Vol C Tables 4.2.6.8 and 6.1.1.4'

loop_
_geom_angle_atom_site_label_1
_geom_angle_atom_site_label_2
_geom_angle_atom_site_label_3
_geom_angle
_geom_angle_site_symmetry_1
_geom_angle_site_symmetry_3
C7 Ir1 C3 89.3(6) . .
C7 Ir1 C4 80.5(6) . .
C3 Ir1 C4 38.7(6) . .
C7 Ir1 C8 37.8(6) . .
C3 Ir1 C8 80.9(7) . .
C4 Ir1 C8 96.6(6) . .
C7 Ir1 Se1 97.7(4) . .
C3 Ir1 Se1 155.9(4) . .
C4 Ir1 Se1 165.3(4) . .
C8 Ir1 Se1 90.6(5) . .
C7 Ir1 Se1 169.4(4) . 2_655
C3 Ir1 Se1 94.9(5) . 2_655
C4 Ir1 Se1 96.7(5) . 2_655
C8 Ir1 Se1 152.6(4) . 2_655
Se1 Ir1 Se1 82.34(6) . 2_655
C7 Ir1 Ir1 133.3(5) . 2_655
C3 Ir1 Ir1 104.1(4) . 2_655
C4 Ir1 Ir1 135.5(5) . 2_655
C8 Ir1 Ir1 99.6(4) . 2_655
Se1 Ir1 Ir1 54.94(3) . 2_655
Se1 Ir1 Ir1 54.88(4) 2_655 2_655
B1 O1 C2 118.9(10) . .
C1 Se1 Ir1 99.4(4) . .
C1 Se1 Ir1 98.6(4) . 2_655
Ir1 Se1 Ir1 70.18(5) . 2_655
C1 C1 B5 110.2(7) 2_655 .
C1 C1 B2 113.8(7) 2_655 .
B5 C1 B2 62.7(4) . .
C1 C1 B1 64.3(7) 2_655 .
B5 C1 B1 115.0(7) . .
B2 C1 B1 63.2(4) . .
C1 C1 B1 60.8(7) 2_655 2_655
B5 C1 B1 61.3(4) . 2_655
B2 C1 B1 114.6(7) . 2_655
B1 C1 B1 116.4(7) . 2_655
C1 C1 Se1 115.4(4) 2_655 .
B5 C1 Se1 122.0(7) . .
B2 C1 Se1 122.3(7) . .
B1 C1 Se1 116.1(6) . .
B1 C1 Se1 114.7(6) 2_655 .
O1 C2 H2A 109.5 . .
O1 C2 H2B 109.5 . .
H2A C2 H2B 109.5 . .
O1 C2 H2C 109.5 . .
H2A C2 H2C 109.5 . .
H2B C2 H2C 109.5 . .
C4 C3 C10 122.8(13) . .
C4 C3 Ir1 71.1(8) . .
C10 C3 Ir1 114.3(9) . .
C4 C3 H3A 113.9 . .
C10 C3 H3A 113.9 . .
Ir1 C3 H3A 113.9 . .
C3 C4 C5 125.5(15) . .
C3 C4 Ir1 70.3(8) . .
C5 C4 Ir1 113.5(12) . .
C3 C4 H4A 113.3 . .
C5 C4 H4A 113.3 . .
Ir1 C4 H4A 113.3 . .
C4 C5 C6 111.9(14) . .
C4 C5 H5A 109.2 . .
C6 C5 H5A 109.2 . .
C4 C5 H5B 109.2 . .
C6 C5 H5B 109.2 . .
H5A C5 H5B 107.9 . .
C5 C6 C7 111.9(14) . .
C5 C6 H6A 109.2 . .
C7 C6 H6A 109.2 . .
C5 C6 H6B 109.2 . .
C7 C6 H6B 109.2 . .
H6A C6 H6B 107.9 . .
C8 C7 C6 122.8(15) . .
C8 C7 Ir1 72.6(9) . .
C6 C7 Ir1 114.1(12) . .
C8 C7 H7A 113.6 . .
C6 C7 H7A 113.6 . .
Ir1 C7 H7A 113.6 . .
C7 C8 C9 123.5(16) . .
C7 C8 Ir1 69.6(9) . .
C9 C8 Ir1 111.3(13) . .
C7 C8 H8A 114.7 . .
C9 C8 H8A 114.7 . .
Ir1 C8 H8A 114.7 . .
C8 C9 C10 115.7(13) . .
C8 C9 H9A 108.4 . .
C10 C9 H9A 108.4 . .
C8 C9 H9B 108.4 . .
C10 C9 H9B 108.4 . .
H9A C9 H9B 107.4 . .
C9 C10 C3 111.3(8) . .
C9 C10 H10A 109.4 . .
C3 C10 H10A 109.4 . .
C9 C10 H10B 109.4 . .
C3 C10 H10B 109.4 . .
H10A C10 H10B 108.0 . .
O1 B1 C1 118.4(6) . .
O1 B1 B3 131.8(4) . .
C1 B1 B3 103.1(4) . .
O1 B1 B5 126.2(4) . 2_655
C1 B1 B5 101.0(4) . 2_655
B3 B1 B5 61.7 . 2_655
O1 B1 C1 120.1(5) . 2_655
C1 B1 C1 54.9(8) . 2_655
B3 B1 C1 103.0(4) . 2_655
B5 B1 C1 56.1(4) 2_655 2_655
O1 B1 B2 123.3(4) . .
C1 B1 B2 57.6(4) . .
B3 B1 B2 60.2 . .
B5 B1 B2 108.1 2_655 .
C1 B1 B2 101.9(4) 2_655 .
C1 B2 B5 57.6(4) . .
C1 B2 B4 103.6(4) . .
B5 B2 B4 60.1 . .
C1 B2 B3 102.7(4) . .
B5 B2 B3 107.0 . .
B4 B2 B3 60.1 . .
C1 B2 B1 59.1(4) . .
B5 B2 B1 107.5 . .
B4 B2 B1 107.1 . .
B3 B2 B1 58.2 . .
C1 B2 H2 125.7 . .
B5 B2 H2 121.9 . .
B4 B2 H2 122.5 . .
B3 B2 H2 123.7 . .
B1 B2 H2 122.0 . .
B1 B3 B4 109.4 . .
B1 B3 B2 61.6 . .
B4 B3 B2 59.4 . .
B1 B3 B4 108.7 . 2_655
B4 B3 B4 61.3 . 2_655
B2 B3 B4 108.9 . 2_655
B1 B3 B5 59.8 . 2_655
B4 B3 B5 107.2 . 2_655
B2 B3 B5 107.8 . 2_655
B4 B3 B5 58.7 2_655 2_655
B1 B3 H3 120.5 . .
B4 B3 H3 121.4 . .
B2 B3 H3 121.3 . .
B4 B3 H3 121.3 2_655 .
B5 B3 H3 123.0 2_655 .
B2 B4 B5 59.9 . .
B2 B4 B3 60.5 . .
B5 B4 B3 107.2 . .
B2 B4 B3 109.5 . 2_655
B5 B4 B3 60.8 . 2_655
B3 B4 B3 107.5 . 2_655
B2 B4 B4 108.6 . 2_655
B5 B4 B4 106.8 . 2_655
B3 B4 B4 60.0 . 2_655
B3 B4 B4 58.8 2_655 2_655
B2 B4 H4 120.6 . .
B5 B4 H4 122.3 . .
B3 B4 H4 122.1 . .
B3 B4 H4 121.4 2_655 .
B4 B4 H4 122.4 2_655 .
C1 B5 B2 59.6(4) . .
C1 B5 B4 105.1(4) . .
B2 B5 B4 60.0 . .
C1 B5 B1 62.6(4) . 2_655
B2 B5 B1 113.1 . 2_655
B4 B5 B1 109.1 . 2_655
C1 B5 B3 105.5(4) . 2_655
B2 B5 B3 109.4 . 2_655
B4 B5 B3 60.5 . 2_655
B1 B5 B3 58.4 2_655 2_655
C1 B5 H5 123.4 . .
B2 B5 H5 119.4 . .
B4 B5 H5 122.6 . .
B1 B5 H5 119.0 2_655 .
B3 B5 H5 122.9 2_655 .
C13 Ir2 C17 96.2(6) . .
C13 Ir2 C14 39.0(6) . .
C17 Ir2 C14 81.3(6) . .
C13 Ir2 C18 81.3(6) . .
C17 Ir2 C18 38.3(6) . .
C14 Ir2 C18 91.5(6) . .
C13 Ir2 Se2 168.8(4) . .
C17 Ir2 Se2 89.2(4) . .
C14 Ir2 Se2 152.1(4) . .
C18 Ir2 Se2 97.2(4) . .
C13 Ir2 Se2 96.9(4) . 2
C17 Ir2 Se2 155.1(5) . 2
C14 Ir2 Se2 95.9(4) . 2
C18 Ir2 Se2 165.8(4) . 2
Se2 Ir2 Se2 81.8 . 2
C13 Ir2 Ir2 132.3(5) . 2
C17 Ir2 Ir2 101.5(4) . 2
C14 Ir2 Ir2 100.8(4) . 2
C18 Ir2 Ir2 135.7(4) . 2
Se2 Ir2 Ir2 55.3 . 2
Se2 Ir2 Ir2 54.5 2 2
B6 O2 C12 118.4(3) . .
C11 Se2 Ir2 98.7 . .
C11 Se2 Ir2 100.5 . 2
Ir2 Se2 Ir2 70.2 . 2
C11 C11 B7 114.2(3) 2 .
C11 C11 B9 110.2(3) 2 .
B7 C11 B9 62.7(3) . .
C11 C11 B6 64.5(2) 2 .
B7 C11 B6 63.3(3) . .
B9 C11 B6 114.8(4) . .
C11 C11 B6 61.5(2) 2 2
B7 C11 B6 112.7(5) . 2
B9 C11 B6 59.5(4) . 2
B6 C11 B6 115.9(3) . 2
C11 C11 Se2 114.8 2 .
B7 C11 Se2 124.3(3) . .
B9 C11 Se2 119.9(3) . .
B6 C11 Se2 119.4(2) . .
B6 C11 Se2 112.8(2) 2 .
O2 C12 H12A 109.5 . .
O2 C12 H12B 109.5 . .
H12A C12 H12B 109.5 . .
O2 C12 H12C 109.5 . .
H12A C12 H12C 109.5 . .
H12B C12 H12C 109.5 . .
C14 C13 C20 121.3(13) . .
C14 C13 Ir2 71.4(8) . .
C20 C13 Ir2 113.8(9) . .
C14 C13 H13A 114.4 . .
C20 C13 H13A 114.4 . .
Ir2 C13 H13A 114.4 . .
C13 C14 C15 123.8(14) . .
C13 C14 Ir2 69.6(8) . .
C15 C14 Ir2 113.4(11) . .
C13 C14 H14A 114.1 . .
C15 C14 H14A 114.1 . .
Ir2 C14 H14A 114.1 . .
C16 C15 C14 115.1(15) . .
C16 C15 H15A 108.5 . .
C14 C15 H15A 108.5 . .
C16 C15 H15B 108.5 . .
C14 C15 H15B 108.5 . .
H15A C15 H15B 107.5 . .
C15 C16 C17 117.1(15) . .
C15 C16 H16A 108.0 . .
C17 C16 H16A 108.0 . .
C15 C16 H16B 108.0 . .
C17 C16 H16B 108.0 . .
H16A C16 H16B 107.3 . .
C18 C17 C16 122.7(15) . .
C18 C17 Ir2 71.7(8) . .
C16 C17 Ir2 108.9(11) . .
C18 C17 H17A 115.1 . .
C16 C17 H17A 115.1 . .
Ir2 C17 H17A 115.1 . .
C17 C18 C19 123.5(16) . .
C17 C18 Ir2 70.0(8) . .
C19 C18 Ir2 114.1(12) . .
C17 C18 H18A 113.9 . .
C19 C18 H18A 113.9 . .
Ir2 C18 H18A 113.9 . .
C18 C19 C20 114.1(14) . .
C18 C19 H19A 108.7 . .
C20 C19 H19A 108.7 . .
C18 C19 H19B 108.7 . .
C20 C19 H19B 108.7 . .
H19A C19 H19B 107.6 . .
C13 C20 C19 114.2(10) . .
C13 C20 H20A 108.7 . .
C19 C20 H20A 108.7 . .
C13 C20 H20B 108.7 . .
C19 C20 H20B 108.7 . .
H20A C20 H20B 107.6 . .
O2 B6 B10 132.2(7) . 2
O2 B6 B9 128.0(7) . 2
B10 B6 B9 62.9(3) 2 2
O2 B6 C11 115.9(5) . .
B10 B6 C11 103.7(6) 2 .
B9 B6 C11 101.5(6) 2 .
O2 B6 B7 121.0(3) . .
B10 B6 B7 62.0(5) 2 .
B9 B6 B7 109.6(4) 2 .
C11 B6 B7 55.8(2) . .
O2 B6 C11 120.6(5) . 2
B10 B6 C11 103.7(6) 2 2
B9 B6 C11 56.5(4) 2 2
C11 B6 C11 54.1(2) . 2
B7 B6 C11 99.9(2) . 2
C11 B7 B9 59.0(3) . .
C11 B7 B8 104.5(3) . .
B9 B7 B8 60.8 . .
C11 B7 B6 60.9(3) . .
B9 B7 B6 109.9 . .
B8 B7 B6 105.6 . .
C11 B7 B10 103.2(5) . 2
B9 B7 B10 108.3(5) . 2
B8 B7 B10 59.7(4) . 2
B6 B7 B10 56.2(2) . 2
C11 B7 H7 124.3 . .
B9 B7 H7 119.9 . .
B8 B7 H7 123.0 . .
B6 B7 H7 122.0 . .
B10 B7 H7 124.2 2 .
B7 B8 B10 109.5 . .
B7 B8 B8 109.0(3) . 2
B10 B8 B8 60.3(4) . 2
B7 B8 B9 59.3 . .
B10 B8 B9 61.0 . .
B8 B8 B9 108.2(2) 2 .
B7 B8 B10 61.7(3) . 2
B10 B8 B10 109.2(4) . 2
B8 B8 B10 59.7(5) 2 2
B9 B8 B10 108.74(14) . 2
B7 B8 H8 120.8 . .
B10 B8 H8 120.6 . .
B8 B8 H8 121.8 2 .
B9 B8 H8 121.7 . .
B10 B8 H8 120.9 2 .
C11 B9 B6 64.0(3) . 2
C11 B9 B7 58.3(2) . .
B6 B9 B7 112.8(5) 2 .
C11 B9 B8 103.3(3) . .
B6 B9 B8 106.9(3) 2 .
B7 B9 B8 59.8 . .
C11 B9 B10 105.3(3) . .
B6 B9 B10 57.6(2) 2 .
B7 B9 B10 108.5 . .
B8 B9 B10 59.3 . .
C11 B9 H9 123.6 . .
B6 B9 H9 119.2 2 .
B7 B9 H9 119.9 . .
B8 B9 H9 124.2 . .
B10 B9 H9 123.5 . .
B6 B10 B8 108.9(5) 2 .
B6 B10 B8 109.2(6) 2 2
B8 B10 B8 60.0(5) . 2
B6 B10 B9 59.5(5) 2 .
B8 B10 B9 59.7 . .
B8 B10 B9 107.0(4) 2 .
B6 B10 B7 61.7(3) 2 2
B8 B10 B7 106.8(5) . 2
B8 B10 B7 58.6(5) 2 2
B9 B10 B7 106.9(3) . 2
B6 B10 H10 120.2 2 .
B8 B10 H10 121.8 . .
B8 B10 H10 122.0 2 .
B9 B10 H10 122.8 . .
B7 B10 H10 122.4 2 .

loop_
_geom_bond_atom_site_label_1
_geom_bond_atom_site_label_2
_geom_bond_distance
_geom_bond_site_symmetry_2
Ir1 C7 2.077(15) .
Ir1 C3 2.084(13) .
Ir1 C4 2.094(14) .
Ir1 C8 2.115(14) .
Ir1 Se1 2.5150(15) .
Ir1 Se1 2.5169(15) 2_655
Ir1 Ir1 2.8928(16) 2_655
O1 B1 1.367(9) .
O1 C2 1.424(17) .
Se1 C1 1.954(12) .
Se1 Ir1 2.5169(15) 2_655
C1 C1 1.63(3) 2_655
C1 B5 1.680(12) .
C1 B2 1.717(12) .
C1 B1 1.744(12) .
C1 B1 1.799(12) 2_655
C2 H2A 0.9600 .
C2 H2B 0.9600 .
C2 H2C 0.9600 .
C3 C4 1.38(2) .
C3 C10 1.511(15) .
C3 H3A 0.9800 .
C4 C5 1.46(2) .
C4 H4A 0.9800 .
C5 C6 1.50(3) .
C5 H5A 0.9700 .
C5 H5B 0.9700 .
C6 C7 1.53(2) .
C6 H6A 0.9700 .
C6 H6B 0.9700 .
C7 C8 1.36(2) .
C7 H7A 0.9800 .
C8 C9 1.45(2) .
C8 H8A 0.9800 .
C9 C10 1.48(2) .
C9 H9A 0.9700 .
C9 H9B 0.9700 .
C10 H10A 0.9700 .
C10 H10B 0.9700 .
B1 B3 1.7512 .
B1 B5 1.7769 2_655
B1 C1 1.799(12) 2_655
B1 B2 1.8141 .
B2 B5 1.7679 .
B2 B4 1.7699 .
B2 B3 1.7886 .
B2 H2 1.1000 .
B3 B4 1.7814 .
B3 B4 1.8036 2_655
B3 B5 1.8094 2_655
B3 H3 1.1000 .
B4 B5 1.7708 .
B4 B3 1.8036 2_655
B4 B4 1.8274 2_655
B4 H4 1.1000 .
B5 B1 1.7769 2_655
B5 B3 1.8094 2_655
B5 H5 1.1000 .
Ir2 C13 2.089(13) .
Ir2 C17 2.101(14) .
Ir2 C14 2.113(13) .
Ir2 C18 2.123(14) .
Ir2 Se2 2.5059 .
Ir2 Se2 2.5291 2
Ir2 Ir2 2.8938 2
O2 B6 1.369(7) .
O2 C12 1.3732 .
Se2 C11 1.9519 .
Se2 Ir2 2.5291 2
C11 C11 1.6454 2
C11 B7 1.690(7) .
C11 B9 1.701(7) .
C11 B6 1.786(8) .
C11 B6 1.834(7) 2
C12 H12A 0.9600 .
C12 H12B 0.9600 .
C12 H12C 0.9600 .
C13 C14 1.40(2) .
C13 C20 1.491(17) .
C13 H13A 0.9800 .
C14 C15 1.48(2) .
C14 H14A 0.9800 .
C15 C16 1.38(3) .
C15 H15A 0.9700 .
C15 H15B 0.9700 .
C16 C17 1.55(2) .
C16 H16A 0.9700 .
C16 H16B 0.9700 .
C17 C18 1.39(2) .
C17 H17A 0.9800 .
C18 C19 1.48(2) .
C18 H18A 0.9800 .
C19 C20 1.52(2) .
C19 H19A 0.9700 .
C19 H19B 0.9700 .
C20 H20A 0.9700 .
C20 H20B 0.9700 .
B6 B10 1.7220 2
B6 B9 1.758(13) 2
B6 B7 1.8249 .
B6 C11 1.834(7) 2
B7 B9 1.7640 .
B7 B8 1.7734 .
B7 B10 1.830(13) 2
B7 H7 1.1000 .
B8 B10 1.7835 .
B8 B8 1.790(15) 2
B8 B9 1.7914 .
B8 B10 1.794(14) 2
B8 H8 1.1000 .
B9 B6 1.758(13) 2
B9 B10 1.8149 .
B9 H9 1.1000 .
B10 B6 1.7220 2
B10 B8 1.794(14) 2
B10 B7 1.830(13) 2
B10 H10 1.1000 .
